data_7053964
loop_
_publ_author_name
'Tsujimoto, Keijiro'
'Ogasawara, Reiko'
'Kishi, Yosuke'
'Fujiwara, Hideki'

_publ_section_title
;
 TTF--fluorene dyads and their M(CN)2&#x2212; (M = Ag, Au) salts designed
 for photoresponsive conducting materials
;
_journal_issue 1
_journal_name_full 'New Journal of Chemistry'
_journal_page_first 406
_journal_paper_doi 10.1039/c3nj00979c
_journal_volume 38
_journal_year 2014
_chemical_formula_moiety 'C24 H16 Au0.50 N S6 '
_chemical_formula_sum 'C24 H16 Au0.5 N S6'
_chemical_formula_weight 609.24
_space_group_IT_number 14
_symmetry_cell_setting monoclinic
_symmetry_Int_Tables_number 14
_symmetry_space_group_name_Hall '-P 2ybc'
_symmetry_space_group_name_H-M 'P 1 21/c 1'
_cell_angle_alpha 90.0000
_cell_angle_beta 90.918(4)
_cell_angle_gamma 90.0000
_cell_formula_units_Z 4
_cell_length_a 4.8963(16)
_cell_length_b 29.144(10)
_cell_length_c 16.156(6)
_cell_measurement_reflns_used 4263
_cell_measurement_temperature 293.1
_cell_measurement_theta_max 30.9
_cell_measurement_theta_min 1.4
_cell_volume 2305.1(14)
_computing_cell_refinement CrystalClear
_computing_data_collection CrystalClear
_computing_data_reduction CrystalStructure
_computing_publication_material 'CrystalStructure 3.8'
_computing_structure_refinement CRYSTALS
_computing_structure_solution SIR2004
_diffrn_ambient_temperature 293.1
_diffrn_detector_area_resol_mean 7.31
_diffrn_measured_fraction_theta_full 0.880
_diffrn_measured_fraction_theta_max 0.880
_diffrn_measurement_device_type 'Rigaku Mercury'
_diffrn_measurement_method \w
_diffrn_radiation_type 'Mo K\a'
_diffrn_radiation_wavelength 0.71070
_diffrn_reflns_av_R_equivalents 0.058
_diffrn_reflns_limit_h_max 6
_diffrn_reflns_limit_h_min -4
_diffrn_reflns_limit_k_max 31
_diffrn_reflns_limit_k_min -39
_diffrn_reflns_limit_l_max 21
_diffrn_reflns_limit_l_min -20
_diffrn_reflns_number 20926
_diffrn_reflns_theta_full 30.96
_diffrn_reflns_theta_max 30.96
_exptl_absorpt_coefficient_mu 3.785
_exptl_absorpt_correction_T_max 0.685
_exptl_absorpt_correction_T_min 0.494
_exptl_absorpt_correction_type multi-scan
_exptl_absorpt_process_details 'Jacobson, R. (1998) Private communication'
_exptl_crystal_colour 'dark purple'
_exptl_crystal_density_diffrn 1.755
_exptl_crystal_density_method 'not measured'
_exptl_crystal_description platelet
_exptl_crystal_F_000 1210.00
_exptl_crystal_size_max 0.40
_exptl_crystal_size_mid 0.20
_exptl_crystal_size_min 0.10
_refine_diff_density_max 0.93
_refine_diff_density_min -0.94
_refine_ls_extinction_method none
_refine_ls_goodness_of_fit_ref 1.184
_refine_ls_hydrogen_treatment refall
_refine_ls_number_parameters 302
_refine_ls_number_reflns 2612
_refine_ls_R_factor_gt 0.0473
_refine_ls_shift/su_max 0.0000
_refine_ls_structure_factor_coef F
_refine_ls_weighting_details
;
    Chebychev polynomial with 3 parameters (Carruthers & Watkin, 1979)
    6.9876    -4.6244    4.8065
;
_refine_ls_weighting_scheme calc
_refine_ls_wR_factor_ref 0.0482
_reflns_number_gt 2043
_reflns_number_total 6435
_reflns_threshold_expression F^2^>2.0\s(F^2^)
_cod_data_source_file c3nj00979c.txt
_cod_data_source_block '__(2b)2[Au(CN)2]'
_cod_original_cell_volume 2305.0(13)
_cod_original_formula_sum 'C24 H16 Au0.50 N S6 '
_cod_database_code 7053964

loop_
_symmetry_equiv_pos_site_id
_symmetry_equiv_pos_as_xyz
1 +X,+Y,+Z
2 -X,1/2+Y,1/2-Z
3 -X,-Y,-Z
4 +X,1/2-Y,1/2+Z

loop_
_atom_site_label
_atom_site_type_symbol
_atom_site_fract_x
_atom_site_fract_y
_atom_site_fract_z
_atom_site_U_iso_or_equiv
_atom_site_adp_type
_atom_site_occupancy
_atom_site_symmetry_multiplicity
_atom_site_calc_flag
_atom_site_refinement_flags
Au(1) Au 0.5000 0.0000 1.0000 0.08232(18) Uani 1.00 2 d S
S(1) S -1.1323(4) 0.06577(7) 0.37657(13) 0.0567(5) Uani 1.00 1 d .
S(2) S -0.8600(5) 0.17620(7) 0.38522(15) 0.0660(6) Uani 1.00 1 d .
S(3) S -0.7547(3) 0.04736(6) 0.51762(12) 0.0483(5) Uani 1.00 1 d .
S(4) S -0.5257(4) 0.14023(6) 0.52154(12) 0.0513(5) Uani 1.00 1 d .
S(5) S -0.3652(4) 0.02115(7) 0.67762(12) 0.0520(5) Uani 1.00 1 d .
S(6) S -0.1448(4) 0.11446(6) 0.67621(12) 0.0501(5) Uani 1.00 1 d .
N(1) N 0.518(2) -0.0505(2) 0.8311(6) 0.095(3) Uani 1.00 1 d .
C(1) C -1.052(2) 0.1030(3) 0.2897(5) 0.074(3) Uani 1.00 1 d .
C(2) C -1.0906(18) 0.1527(2) 0.3100(5) 0.067(2) Uani 1.00 1 d .
C(3) C -0.8897(13) 0.0871(2) 0.4466(4) 0.043(2) Uani 1.00 1 d .
C(4) C -0.7824(14) 0.1293(2) 0.4483(4) 0.048(2) Uani 1.00 1 d .
C(5) C -0.5314(14) 0.0854(2) 0.5669(4) 0.0415(19) Uani 1.00 1 d .
C(6) C -0.3706(14) 0.0748(2) 0.6314(4) 0.044(2) Uani 1.00 1 d .
C(7) C -0.1096(15) 0.0342(2) 0.7477(4) 0.054(2) Uani 1.00 1 d .
C(8) C -0.0045(14) 0.0769(2) 0.7503(4) 0.045(2) Uani 1.00 1 d .
C(9) C 0.2009(14) 0.0928(2) 0.8072(4) 0.048(2) Uani 1.00 1 d .
C(10) C 0.2718(15) 0.1368(2) 0.8162(4) 0.048(2) Uani 1.00 1 d .
C(11) C 0.4676(14) 0.1567(2) 0.8739(4) 0.045(2) Uani 1.00 1 d .
C(12) C 0.4754(16) 0.2041(2) 0.8830(4) 0.054(2) Uani 1.00 1 d .
C(13) C 0.6420(14) 0.1305(2) 0.9236(4) 0.048(2) Uani 1.00 1 d .
C(14) C 0.6444(16) 0.2267(2) 0.9398(5) 0.058(2) Uani 1.00 1 d .
C(15) C 0.8153(14) 0.1522(2) 0.9809(4) 0.049(2) Uani 1.00 1 d .
C(16) C 0.8121(15) 0.1999(2) 0.9898(4) 0.049(2) Uani 1.00 1 d .
C(17) C 1.0148(15) 0.1312(2) 1.0399(4) 0.052(2) Uani 1.00 1 d .
C(18) C 1.1397(15) 0.1722(2) 1.0839(4) 0.045(2) Uani 1.00 1 d .
C(19) C 1.0119(15) 0.2127(2) 1.0539(4) 0.053(2) Uani 1.00 1 d .
C(20) C 1.3411(16) 0.1754(3) 1.1425(5) 0.058(2) Uani 1.00 1 d .
C(21) C 1.0854(17) 0.2556(2) 1.0856(4) 0.057(2) Uani 1.00 1 d .
C(22) C 1.4142(17) 0.2173(3) 1.1742(5) 0.064(2) Uani 1.00 1 d .
C(23) C 1.2900(17) 0.2567(3) 1.1471(5) 0.064(2) Uani 1.00 1 d .
C(24) C 0.504(2) -0.0321(3) 0.8943(6) 0.081(3) Uani 1.00 1 d .
H(1) H -0.8655 0.0986 0.2759 0.089 Uiso 1.00 1 c R
H(2) H -1.1650 0.0949 0.2437 0.089 Uiso 1.00 1 c R
H(3) H -1.2704 0.1559 0.3305 0.081 Uiso 1.00 1 c R
H(4) H -1.0739 0.1699 0.2604 0.081 Uiso 1.00 1 c R
H(5) H -0.0422 0.0114 0.7847 0.064 Uiso 1.00 1 c R
H(6) H 0.2947 0.0708 0.8403 0.057 Uiso 1.00 1 c R
H(7) H 0.1807 0.1576 0.7799 0.058 Uiso 1.00 1 c R
H(8) H 0.3573 0.2221 0.8488 0.064 Uiso 1.00 1 c R
H(9) H 0.6435 0.0980 0.9187 0.057 Uiso 1.00 1 c R
H(10) H 0.6450 0.2592 0.9442 0.069 Uiso 1.00 1 c R
H(11) H 0.9266 0.1116 1.0783 0.062 Uiso 1.00 1 c R
H(12) H 1.1495 0.1143 1.0113 0.062 Uiso 1.00 1 c R
H(13) H 1.4310 0.1484 1.1615 0.070 Uiso 1.00 1 c R
H(14) H 0.9993 0.2828 1.0660 0.068 Uiso 1.00 1 c R
H(15) H 1.5537 0.2191 1.2156 0.077 Uiso 1.00 1 c R
H(16) H 1.3431 0.2853 1.1707 0.077 Uiso 1.00 1 c R

loop_
_atom_site_aniso_label
_atom_site_aniso_U_11
_atom_site_aniso_U_22
_atom_site_aniso_U_33
_atom_site_aniso_U_12
_atom_site_aniso_U_13
_atom_site_aniso_U_23
Au(1) 0.1179(5) 0.0578(2) 0.0708(3) -0.0120(3) -0.0121(3) 0.0083(3)
S(1) 0.0528(12) 0.0537(11) 0.0631(12) -0.0049(9) -0.0162(10) -0.0072(9)
S(2) 0.0784(15) 0.0497(11) 0.0694(14) 0.0001(10) -0.0187(12) 0.0086(10)
S(3) 0.0476(11) 0.0410(9) 0.0560(11) -0.0076(8) -0.0103(9) -0.0014(8)
S(4) 0.0553(12) 0.0381(8) 0.0601(13) -0.0067(8) -0.0131(10) -0.0018(7)
S(5) 0.0553(12) 0.0410(9) 0.0592(11) -0.0066(8) -0.0123(9) -0.0013(8)
S(6) 0.0527(12) 0.0454(10) 0.0517(11) -0.0067(8) -0.0080(9) -0.0043(8)
N(1) 0.123(7) 0.065(5) 0.098(7) -0.020(5) -0.009(5) 0.010(5)
C(1) 0.085(6) 0.092(6) 0.046(4) -0.002(5) -0.022(4) 0.005(4)
C(2) 0.070(5) 0.069(5) 0.062(5) 0.003(4) -0.013(4) 0.011(4)
C(3) 0.035(3) 0.040(3) 0.054(4) 0.003(3) -0.007(3) -0.012(3)
C(4) 0.041(4) 0.050(4) 0.052(4) 0.001(3) -0.004(3) -0.007(3)
C(5) 0.045(4) 0.038(3) 0.041(3) 0.002(3) -0.002(3) -0.002(2)
C(6) 0.046(4) 0.039(3) 0.047(4) -0.004(3) 0.007(3) -0.004(3)
C(7) 0.062(5) 0.050(4) 0.049(4) 0.005(3) -0.011(3) -0.000(3)
C(8) 0.044(4) 0.043(4) 0.048(4) -0.001(3) -0.005(3) -0.001(3)
C(9) 0.048(4) 0.049(4) 0.046(4) 0.003(3) -0.003(3) -0.005(3)
C(10) 0.046(4) 0.050(4) 0.050(4) -0.004(3) -0.000(3) -0.006(3)
C(11) 0.043(4) 0.046(4) 0.045(4) -0.012(3) -0.001(3) -0.006(3)
C(12) 0.060(5) 0.050(4) 0.052(4) -0.001(3) -0.011(3) 0.004(3)
C(13) 0.047(4) 0.051(4) 0.045(4) -0.005(3) 0.001(3) -0.006(3)
C(14) 0.060(5) 0.050(4) 0.062(4) 0.001(3) -0.014(4) -0.000(3)
C(15) 0.038(4) 0.052(4) 0.056(4) 0.000(3) 0.000(3) 0.000(3)
C(16) 0.049(4) 0.050(4) 0.047(4) -0.008(3) 0.004(3) 0.001(3)
C(17) 0.056(5) 0.050(4) 0.049(4) -0.005(3) -0.000(3) 0.001(3)
C(18) 0.048(4) 0.046(4) 0.041(4) -0.004(3) -0.004(3) 0.005(3)
C(19) 0.044(4) 0.071(5) 0.044(4) -0.015(3) -0.004(3) 0.005(3)
C(20) 0.052(4) 0.067(5) 0.055(4) -0.002(4) -0.008(3) 0.012(4)
C(21) 0.068(5) 0.048(4) 0.055(4) -0.002(3) -0.006(4) 0.005(3)
C(22) 0.066(5) 0.068(5) 0.058(5) -0.009(4) -0.024(4) 0.013(4)
C(23) 0.069(5) 0.076(5) 0.049(4) -0.019(4) -0.003(4) -0.013(4)
C(24) 0.104(8) 0.067(6) 0.071(6) -0.022(5) -0.015(5) -0.005(5)

loop_
_atom_type_symbol
_atom_type_description
_atom_type_scat_dispersion_real
_atom_type_scat_dispersion_imag
_atom_type_scat_source
C C 0.003 0.002
;
International Tables for Crystallography
(1992, Vol. C, Tables 4.2.6.8 and 6.1.1.4)
;
H H 0.000 0.000
;
International Tables for Crystallography
(1992, Vol. C, Table 6.1.1.4)
;
N N 0.006 0.003
;
International Tables for Crystallography
(1992, Vol. C, Tables 4.2.6.8 and 6.1.1.4)
;
S S 0.125 0.123
;
International Tables for Crystallography
(1992, Vol. C, Tables 4.2.6.8 and 6.1.1.4)
;
Au Au -2.013 8.802
;
International Tables for Crystallography
(1992, Vol. C, Tables 4.2.6.8 and 6.1.1.4)
;

loop_
_geom_angle_atom_site_label_1
_geom_angle_atom_site_label_2
_geom_angle_atom_site_label_3
_geom_angle
_geom_angle_publ_flag
_geom_angle_site_symmetry_3
C(24) Au(1) C(24) 180.0(440) yes 3_657
C(1) S(1) C(3) 97.6(3) yes .
C(2) S(2) C(4) 103.1(3) yes .
C(3) S(3) C(5) 96.1(3) yes .
C(4) S(4) C(5) 95.8(3) yes .
C(6) S(5) C(7) 95.2(3) yes .
C(6) S(6) C(8) 96.2(3) yes .
S(1) C(1) C(2) 112.1(6) yes .
S(2) C(2) C(1) 116.1(6) yes .
S(1) C(3) S(3) 115.8(3) yes .
S(1) C(3) C(4) 127.3(5) yes .
S(3) C(3) C(4) 116.8(5) yes .
S(2) C(4) S(4) 113.7(4) yes .
S(2) C(4) C(3) 128.8(5) yes .
S(4) C(4) C(3) 117.5(5) yes .
S(3) C(5) S(4) 113.7(3) yes .
S(3) C(5) C(6) 124.7(5) yes .
S(4) C(5) C(6) 121.5(5) yes .
S(5) C(6) S(6) 114.4(3) yes .
S(5) C(6) C(5) 123.4(5) yes .
S(6) C(6) C(5) 122.2(5) yes .
S(5) C(7) C(8) 120.0(5) yes .
S(6) C(8) C(7) 114.2(5) yes .
S(6) C(8) C(9) 119.9(5) yes .
C(7) C(8) C(9) 125.9(6) yes .
C(8) C(9) C(10) 124.2(6) yes .
C(9) C(10) C(11) 128.7(6) yes .
C(10) C(11) C(12) 119.0(6) yes .
C(10) C(11) C(13) 123.0(6) yes .
C(12) C(11) C(13) 118.0(6) yes .
C(11) C(12) C(14) 123.7(7) yes .
C(11) C(13) C(15) 119.6(6) yes .
C(12) C(14) C(16) 117.3(7) yes .
C(13) C(15) C(16) 120.7(6) yes .
C(13) C(15) C(17) 128.7(6) yes .
C(16) C(15) C(17) 110.6(6) yes .
C(14) C(16) C(15) 120.6(6) yes .
C(14) C(16) C(19) 130.8(7) yes .
C(15) C(16) C(19) 108.5(6) yes .
C(15) C(17) C(18) 103.4(5) yes .
C(17) C(18) C(19) 108.9(6) yes .
C(17) C(18) C(20) 131.5(6) yes .
C(19) C(18) C(20) 119.5(6) yes .
C(16) C(19) C(18) 108.5(6) yes .
C(16) C(19) C(21) 130.8(7) yes .
C(18) C(19) C(21) 120.7(6) yes .
C(18) C(20) C(22) 120.2(7) yes .
C(19) C(21) C(23) 117.3(7) yes .
C(20) C(22) C(23) 121.2(7) yes .
C(21) C(23) C(22) 121.1(7) yes .
Au(1) C(24) N(1) 177.1(9) yes .
S(1) C(1) H(1) 108.8 no .
S(1) C(1) H(2) 108.9 no .
C(2) C(1) H(1) 108.0 no .
C(2) C(1) H(2) 109.6 no .
H(1) C(1) H(2) 109.5 no .
S(2) C(2) H(3) 107.7 no .
S(2) C(2) H(4) 108.0 no .
C(1) C(2) H(3) 107.2 no .
C(1) C(2) H(4) 108.3 no .
H(3) C(2) H(4) 109.5 no .
S(5) C(7) H(5) 120.2 no .
C(8) C(7) H(5) 119.9 no .
C(8) C(9) H(6) 118.1 no .
C(10) C(9) H(6) 117.7 no .
C(9) C(10) H(7) 115.3 no .
C(11) C(10) H(7) 116.1 no .
C(11) C(12) H(8) 118.0 no .
C(14) C(12) H(8) 118.2 no .
C(11) C(13) H(9) 120.3 no .
C(15) C(13) H(9) 120.0 no .
C(12) C(14) H(10) 121.5 no .
C(16) C(14) H(10) 121.2 no .
C(15) C(17) H(11) 111.4 no .
C(15) C(17) H(12) 110.8 no .
C(18) C(17) H(11) 110.6 no .
C(18) C(17) H(12) 111.1 no .
H(11) C(17) H(12) 109.5 no .
C(18) C(20) H(13) 119.7 no .
C(22) C(20) H(13) 120.1 no .
C(19) C(21) H(14) 121.0 no .
C(23) C(21) H(14) 121.7 no .
C(20) C(22) H(15) 119.5 no .
C(23) C(22) H(15) 119.3 no .
C(21) C(23) H(16) 119.5 no .
C(22) C(23) H(16) 119.4 no .

loop_
_geom_bond_atom_site_label_1
_geom_bond_atom_site_label_2
_geom_bond_distance
_geom_bond_publ_flag
_geom_bond_site_symmetry_2
Au(1) C(24) 1.947(10) yes .
Au(1) C(24) 1.947(10) yes 3_657
S(1) C(1) 1.822(9) yes .
S(1) C(3) 1.742(7) yes .
S(2) C(2) 1.783(9) yes .
S(2) C(4) 1.743(7) yes .
S(3) C(3) 1.753(7) yes .
S(3) C(5) 1.740(6) yes .
S(4) C(4) 1.742(7) yes .
S(4) C(5) 1.759(6) yes .
S(5) C(6) 1.732(6) yes .
S(5) C(7) 1.717(7) yes .
S(6) C(6) 1.749(7) yes .
S(6) C(8) 1.755(7) yes .
N(1) C(24) 1.156(14) yes .
C(1) C(2) 1.497(12) yes .
C(3) C(4) 1.337(9) yes .
C(5) C(6) 1.332(9) yes .
C(7) C(8) 1.346(10) yes .
C(8) C(9) 1.428(10) yes .
C(9) C(10) 1.334(10) yes .
C(10) C(11) 1.448(10) yes .
C(11) C(12) 1.390(10) yes .
C(11) C(13) 1.392(10) yes .
C(12) C(14) 1.392(11) yes .
C(13) C(15) 1.397(10) yes .
C(14) C(16) 1.384(10) yes .
C(15) C(16) 1.399(10) yes .
C(15) C(17) 1.486(10) yes .
C(16) C(19) 1.462(10) yes .
C(17) C(18) 1.516(10) yes .
C(18) C(19) 1.417(10) yes .
C(18) C(20) 1.359(10) yes .
C(19) C(21) 1.395(11) yes .
C(20) C(22) 1.369(12) yes .
C(21) C(23) 1.401(11) yes .
C(22) C(23) 1.368(12) yes .
C(1) H(1) 0.950 no .
C(1) H(2) 0.950 no .
C(2) H(3) 0.950 no .
C(2) H(4) 0.950 no .
C(7) H(5) 0.950 no .
C(9) H(6) 0.950 no .
C(10) H(7) 0.950 no .
C(12) H(8) 0.950 no .
C(13) H(9) 0.950 no .
C(14) H(10) 0.950 no .
C(17) H(11) 0.950 no .
C(17) H(12) 0.950 no .
C(20) H(13) 0.950 no .
C(21) H(14) 0.950 no .
C(22) H(15) 0.950 no .
C(23) H(16) 0.950 no .

loop_
_geom_contact_atom_site_label_1
_geom_contact_atom_site_label_2
_geom_contact_distance
_geom_contact_site_symmetry_2
S(1) S(3) 3.759(2) 3_356
S(1) S(4) 3.748(2) 1_455
S(1) S(5) 3.629(2) 3_356
S(1) S(5) 3.631(2) 3_456
S(1) C(5) 3.713(7) 1_455
S(1) C(7) 3.741(7) 3_456
S(3) S(1) 3.759(2) 3_356
S(3) S(3) 3.697(2) 3_356
S(3) S(3) 3.770(2) 3_456
S(3) S(5) 3.787(2) 3_456
S(3) S(6) 3.768(2) 1_455
S(3) C(6) 3.645(7) 1_455
S(4) S(1) 3.748(2) 1_655
S(4) C(3) 3.699(7) 1_655
S(4) C(21) 3.738(8) 4_354
S(4) C(23) 3.742(8) 4_354
S(5) S(1) 3.629(2) 3_356
S(5) S(1) 3.631(2) 3_456
S(5) S(3) 3.787(2) 3_456
S(5) N(1) 3.299(9) 1_455
S(5) C(8) 3.732(7) 1_455
S(5) C(9) 3.660(7) 1_455
S(6) S(3) 3.768(2) 1_655
S(6) C(5) 3.610(7) 1_655
S(6) C(10) 3.729(7) 1_455
N(1) S(5) 3.299(9) 1_655
N(1) C(1) 3.348(13) 3_456
N(1) C(1) 3.626(13) 3_556
N(1) C(7) 3.364(12) 1_655
N(1) C(20) 3.729(12) 3_757
C(1) N(1) 3.348(13) 3_456
C(1) N(1) 3.626(13) 3_556
C(1) C(20) 3.736(12) 1_354
C(2) C(20) 3.523(12) 1_354
C(2) C(22) 3.752(12) 1_254
C(3) S(4) 3.699(7) 1_455
C(3) C(5) 3.721(9) 1_455
C(5) S(1) 3.713(7) 1_655
C(5) S(6) 3.610(7) 1_455
C(5) C(3) 3.721(9) 1_655
C(5) C(8) 3.799(10) 1_455
C(6) S(3) 3.645(7) 1_655
C(6) C(8) 3.677(10) 1_455
C(6) C(9) 3.597(10) 1_455
C(7) S(1) 3.741(7) 3_456
C(7) N(1) 3.364(12) 1_455
C(7) C(24) 3.614(13) 1_455
C(8) S(5) 3.732(7) 1_655
C(8) C(5) 3.799(10) 1_655
C(8) C(6) 3.677(10) 1_655
C(8) C(13) 3.665(10) 1_455
C(9) S(5) 3.660(7) 1_655
C(9) C(6) 3.597(10) 1_655
C(9) C(13) 3.521(10) 1_455
C(10) S(6) 3.729(7) 1_655
C(10) C(13) 3.567(10) 1_455
C(10) C(15) 3.531(10) 1_455
C(11) C(15) 3.658(10) 1_455
C(11) C(17) 3.586(10) 1_455
C(12) C(16) 3.704(11) 1_455
C(12) C(18) 3.778(10) 1_455
C(12) C(19) 3.611(10) 1_455
C(13) C(8) 3.665(10) 1_655
C(13) C(9) 3.521(10) 1_655
C(13) C(10) 3.567(10) 1_655
C(13) C(17) 3.626(10) 1_455
C(14) C(18) 3.773(10) 1_455
C(14) C(19) 3.652(11) 1_455
C(14) C(21) 3.735(11) 1_455
C(15) C(10) 3.531(10) 1_655
C(15) C(11) 3.658(10) 1_655
C(15) C(18) 3.773(10) 1_455
C(15) C(20) 3.586(11) 1_455
C(16) C(12) 3.704(11) 1_655
C(16) C(18) 3.737(10) 1_455
C(16) C(20) 3.478(11) 1_455
C(16) C(22) 3.621(11) 1_455
C(17) C(11) 3.586(10) 1_655
C(17) C(13) 3.626(10) 1_655
C(18) C(12) 3.778(10) 1_655
C(18) C(14) 3.773(10) 1_655
C(18) C(15) 3.773(10) 1_655
C(18) C(16) 3.737(10) 1_655
C(19) C(12) 3.611(10) 1_655
C(19) C(14) 3.652(11) 1_655
C(19) C(20) 3.764(11) 1_455
C(19) C(22) 3.541(11) 1_455
C(20) N(1) 3.729(12) 3_757
C(20) C(1) 3.736(12) 1_756
C(20) C(2) 3.523(12) 1_756
C(20) C(15) 3.586(11) 1_655
C(20) C(16) 3.478(11) 1_655
C(20) C(19) 3.764(11) 1_655
C(21) S(4) 3.738(8) 4_755
C(21) C(14) 3.735(11) 1_655
C(21) C(22) 3.774(11) 1_455
C(22) C(2) 3.752(12) 1_856
C(22) C(16) 3.621(11) 1_655
C(22) C(19) 3.541(11) 1_655
C(22) C(21) 3.774(11) 1_655
C(23) S(4) 3.742(8) 4_755
C(24) C(7) 3.614(13) 1_655
Au(1) H(6) 3.441 .
Au(1) H(6) 3.441 3_657
Au(1) H(9) 3.226 .
Au(1) H(9) 3.226 3_657
Au(1) H(12) 3.752 1_455
Au(1) H(12) 3.752 3_757
S(1) H(5) 3.556 3_456
S(2) H(3) 3.090 1_655
S(2) H(8) 3.208 4_454
S(2) H(10) 3.224 4_354
S(2) H(10) 3.238 4_454
S(2) H(14) 3.239 4_354
S(2) H(15) 3.655 1_354
S(4) H(3) 3.380 1_655
S(4) H(10) 3.298 4_454
S(4) H(14) 3.317 4_354
S(4) H(14) 3.477 4_454
S(4) H(16) 3.313 4_354
S(5) H(1) 3.740 3_456
S(5) H(5) 3.775 1_455
S(5) H(6) 3.452 1_455
S(6) H(14) 3.560 4_454
S(6) H(16) 3.775 4_454
N(1) H(1) 2.819 3_556
N(1) H(2) 2.460 3_456
N(1) H(2) 3.648 3_556
N(1) H(5) 3.356 .
N(1) H(5) 2.917 1_655
N(1) H(6) 3.703 .
N(1) H(11) 3.186 3_657
N(1) H(11) 3.549 3_757
N(1) H(12) 3.530 3_757
N(1) H(13) 2.867 3_757
C(1) H(5) 3.575 3_456
C(1) H(11) 3.426 1_354
C(1) H(13) 3.507 1_254
C(1) H(13) 3.433 1_354
C(2) H(10) 3.614 4_354
C(2) H(13) 3.328 1_254
C(2) H(13) 3.534 1_354
C(2) H(15) 3.004 1_254
C(4) H(3) 3.266 1_655
C(4) H(14) 3.373 4_354
C(6) H(6) 3.778 1_455
C(7) H(6) 3.468 1_455
C(7) H(9) 3.558 1_455
C(8) H(6) 3.753 1_455
C(8) H(9) 3.302 1_455
C(9) H(9) 3.298 1_455
C(9) H(12) 3.370 1_455
C(10) H(9) 3.694 1_455
C(10) H(12) 3.283 1_455
C(10) H(16) 3.291 4_454
C(11) H(12) 2.999 1_455
C(11) H(16) 3.733 4_454
C(12) H(12) 3.716 1_455
C(12) H(15) 3.535 4_454
C(12) H(16) 3.494 4_454
C(13) H(7) 3.628 1_655
C(13) H(12) 2.855 1_455
C(15) H(7) 3.735 1_655
C(15) H(12) 3.485 1_455
C(15) H(13) 3.499 1_455
C(16) H(8) 3.595 1_655
C(16) H(13) 3.687 1_455
C(17) H(2) 3.581 1_756
C(17) H(4) 3.768 1_756
C(17) H(9) 3.800 1_655
C(17) H(13) 3.530 1_455
C(18) H(1) 3.772 1_756
C(18) H(2) 3.754 1_756
C(18) H(4) 3.053 1_756
C(18) H(13) 3.772 1_455
C(19) H(4) 3.593 1_756
C(19) H(8) 3.755 1_655
C(19) H(15) 3.475 1_455
C(20) H(1) 3.279 1_756
C(20) H(2) 3.729 1_856
C(20) H(3) 3.602 1_856
C(20) H(4) 2.812 1_756
C(20) H(4) 3.418 1_856
C(20) H(11) 3.584 1_655
C(21) H(10) 3.597 1_655
C(21) H(15) 3.535 1_455
C(22) H(3) 3.441 1_856
C(22) H(4) 3.110 1_756
C(22) H(4) 3.166 1_856
C(22) H(8) 3.344 4_655
C(23) H(4) 3.611 1_756
C(23) H(7) 3.340 4_655
C(23) H(8) 3.326 4_655
C(23) H(10) 3.736 1_655
C(24) H(2) 3.311 3_456
C(24) H(5) 3.425 .
C(24) H(5) 3.130 1_655
C(24) H(6) 3.281 .
C(24) H(9) 3.663 3_657
C(24) H(11) 3.170 3_657
C(24) H(11) 3.648 3_757
C(24) H(12) 3.296 3_757
C(24) H(13) 3.525 3_757
H(1) S(5) 3.740 3_456
H(1) N(1) 2.819 3_556
H(1) C(18) 3.772 1_354
H(1) C(20) 3.279 1_354
H(1) H(2) 3.479 1_655
H(1) H(3) 3.461 1_655
H(1) H(5) 3.379 3_456
H(1) H(11) 3.357 1_354
H(1) H(13) 2.779 1_354
H(2) N(1) 2.460 3_456
H(2) N(1) 3.648 3_556
H(2) C(17) 3.581 1_354
H(2) C(18) 3.754 1_354
H(2) C(20) 3.729 1_254
H(2) C(24) 3.311 3_456
H(2) H(1) 3.479 1_455
H(2) H(5) 3.294 3_456
H(2) H(11) 2.761 1_354
H(2) H(13) 2.834 1_254
H(2) H(13) 3.583 1_354
H(3) S(2) 3.090 1_455
H(3) S(4) 3.380 1_455
H(3) C(4) 3.266 1_455
H(3) C(20) 3.602 1_254
H(3) C(22) 3.441 1_254
H(3) H(1) 3.461 1_455
H(3) H(10) 3.112 4_354
H(3) H(13) 3.084 1_254
H(3) H(15) 2.744 1_254
H(4) C(17) 3.768 1_354
H(4) C(18) 3.053 1_354
H(4) C(19) 3.593 1_354
H(4) C(20) 3.418 1_254
H(4) C(20) 2.812 1_354
H(4) C(22) 3.166 1_254
H(4) C(22) 3.110 1_354
H(4) C(23) 3.611 1_354
H(4) H(11) 3.397 1_354
H(4) H(13) 2.949 1_254
H(4) H(13) 3.030 1_354
H(4) H(15) 2.422 1_254
H(4) H(15) 3.478 1_354
H(5) S(1) 3.556 3_456
H(5) S(5) 3.775 1_655
H(5) N(1) 2.917 1_455
H(5) N(1) 3.356 .
H(5) C(1) 3.575 3_456
H(5) C(24) 3.130 1_455
H(5) C(24) 3.425 .
H(5) H(1) 3.379 3_456
H(5) H(2) 3.294 3_456
H(5) H(9) 3.679 1_455
H(6) Au(1) 3.441 .
H(6) S(5) 3.452 1_655
H(6) N(1) 3.703 .
H(6) C(6) 3.778 1_655
H(6) C(7) 3.468 1_655
H(6) C(8) 3.753 1_655
H(6) C(24) 3.281 .
H(6) H(9) 3.539 1_455
H(6) H(12) 3.130 1_455
H(7) C(13) 3.628 1_455
H(7) C(15) 3.735 1_455
H(7) C(23) 3.340 4_454
H(7) H(16) 2.561 4_454
H(8) S(2) 3.208 4_655
H(8) C(16) 3.595 1_455
H(8) C(19) 3.755 1_455
H(8) C(22) 3.344 4_454
H(8) C(23) 3.326 4_454
H(8) H(15) 2.926 4_454
H(8) H(16) 2.885 4_454
H(9) Au(1) 3.226 .
H(9) C(7) 3.558 1_655
H(9) C(8) 3.302 1_655
H(9) C(9) 3.298 1_655
H(9) C(10) 3.694 1_655
H(9) C(17) 3.800 1_455
H(9) C(24) 3.663 3_657
H(9) H(5) 3.679 1_655
H(9) H(6) 3.539 1_655
H(9) H(12) 2.903 1_455
H(10) S(2) 3.238 4_655
H(10) S(2) 3.224 4_755
H(10) S(4) 3.298 4_655
H(10) C(2) 3.614 4_755
H(10) C(21) 3.597 1_455
H(10) C(23) 3.736 1_455
H(10) H(3) 3.112 4_755
H(10) H(15) 3.767 4_454
H(11) N(1) 3.186 3_657
H(11) N(1) 3.549 3_757
H(11) C(1) 3.426 1_756
H(11) C(20) 3.584 1_455
H(11) C(24) 3.170 3_657
H(11) C(24) 3.648 3_757
H(11) H(1) 3.357 1_756
H(11) H(2) 2.761 1_756
H(11) H(4) 3.397 1_756
H(11) H(13) 2.992 1_455
H(12) Au(1) 3.752 1_655
H(12) N(1) 3.530 3_757
H(12) C(9) 3.370 1_655
H(12) C(10) 3.283 1_655
H(12) C(11) 2.999 1_655
H(12) C(12) 3.716 1_655
H(12) C(13) 2.855 1_655
H(12) C(15) 3.485 1_655
H(12) C(24) 3.296 3_757
H(12) H(6) 3.130 1_655
H(12) H(9) 2.903 1_655
H(13) N(1) 2.867 3_757
H(13) C(1) 3.433 1_756
H(13) C(1) 3.507 1_856
H(13) C(2) 3.534 1_756
H(13) C(2) 3.328 1_856
H(13) C(15) 3.499 1_655
H(13) C(16) 3.687 1_655
H(13) C(17) 3.530 1_655
H(13) C(18) 3.772 1_655
H(13) C(24) 3.525 3_757
H(13) H(1) 2.779 1_756
H(13) H(2) 3.583 1_756
H(13) H(2) 2.834 1_856
H(13) H(3) 3.084 1_856
H(13) H(4) 3.030 1_756
H(13) H(4) 2.949 1_856
H(13) H(11) 2.992 1_655
H(14) S(2) 3.239 4_755
H(14) S(4) 3.477 4_655
H(14) S(4) 3.317 4_755
H(14) S(6) 3.560 4_655
H(14) C(4) 3.373 4_755
H(14) H(15) 3.771 1_455
H(14) H(16) 3.656 1_455
H(15) S(2) 3.655 1_756
H(15) C(2) 3.004 1_856
H(15) C(12) 3.535 4_655
H(15) C(19) 3.475 1_655
H(15) C(21) 3.535 1_655
H(15) H(3) 2.744 1_856
H(15) H(4) 3.478 1_756
H(15) H(4) 2.422 1_856
H(15) H(8) 2.926 4_655
H(15) H(10) 3.767 4_655
H(15) H(14) 3.771 1_655
H(16) S(4) 3.313 4_755
H(16) S(6) 3.775 4_655
H(16) C(10) 3.291 4_655
H(16) C(11) 3.733 4_655
H(16) C(12) 3.494 4_655
H(16) H(7) 2.561 4_655
H(16) H(8) 2.885 4_655
H(16) H(14) 3.656 1_655

loop_
_geom_torsion_atom_site_label_1
_geom_torsion_atom_site_label_2
_geom_torsion_atom_site_label_3
_geom_torsion_atom_site_label_4
_geom_torsion
C(1) S(1) C(3) S(3) -147.9(4)
C(1) S(1) C(3) C(4) 27.1(7)
C(3) S(1) C(1) C(2) -60.7(7)
C(2) S(2) C(4) S(4) 172.7(4)
C(2) S(2) C(4) C(3) -6.2(8)
C(4) S(2) C(2) C(1) -30.1(7)
C(3) S(3) C(5) S(4) -4.2(4)
C(3) S(3) C(5) C(6) 177.7(6)
C(5) S(3) C(3) S(1) 178.7(4)
C(5) S(3) C(3) C(4) 3.2(6)
C(4) S(4) C(5) S(3) 3.8(4)
C(4) S(4) C(5) C(6) -178.1(6)
C(5) S(4) C(4) S(2) 179.2(4)
C(5) S(4) C(4) C(3) -1.8(6)
C(6) S(5) C(7) C(8) 2.5(7)
C(7) S(5) C(6) S(6) -2.5(4)
C(7) S(5) C(6) C(5) 177.4(6)
C(6) S(6) C(8) C(7) -0.2(5)
C(6) S(6) C(8) C(9) -179.5(6)
C(8) S(6) C(6) S(5) 1.8(4)
C(8) S(6) C(6) C(5) -178.0(6)
S(1) C(1) C(2) S(2) 67.5(8)
S(1) C(3) C(4) S(2) 3.0(11)
S(1) C(3) C(4) S(4) -175.9(4)
S(3) C(3) C(4) S(2) 178.0(4)
S(3) C(3) C(4) S(4) -0.9(8)
S(3) C(5) C(6) S(5) -1.4(9)
S(3) C(5) C(6) S(6) 178.4(4)
S(4) C(5) C(6) S(5) -179.3(4)
S(4) C(5) C(6) S(6) 0.5(9)
S(5) C(7) C(8) S(6) -1.6(8)
S(5) C(7) C(8) C(9) 177.6(6)
S(6) C(8) C(9) C(10) 9.6(10)
C(7) C(8) C(9) C(10) -169.6(7)
C(8) C(9) C(10) C(11) 177.2(7)
C(9) C(10) C(11) C(12) -168.6(7)
C(9) C(10) C(11) C(13) 8.5(12)
C(10) C(11) C(12) C(14) 176.3(7)
C(10) C(11) C(13) C(15) -176.6(6)
C(12) C(11) C(13) C(15) 0.6(10)
C(13) C(11) C(12) C(14) -1.0(11)
C(11) C(12) C(14) C(16) -0.2(8)
C(11) C(13) C(15) C(16) 1.1(11)
C(11) C(13) C(15) C(17) 179.6(7)
C(12) C(14) C(16) C(15) 1.9(11)
C(12) C(14) C(16) C(19) 179.3(7)
C(13) C(15) C(16) C(14) -2.4(11)
C(13) C(15) C(16) C(19) 179.7(6)
C(13) C(15) C(17) C(18) 179.5(7)
C(16) C(15) C(17) C(18) -1.8(8)
C(17) C(15) C(16) C(14) 178.8(7)
C(17) C(15) C(16) C(19) 0.9(8)
C(14) C(16) C(19) C(18) -177.1(8)
C(14) C(16) C(19) C(21) 2.5(14)
C(15) C(16) C(19) C(18) 0.5(8)
C(15) C(16) C(19) C(21) -179.9(6)
C(15) C(17) C(18) C(19) 2.1(7)
C(15) C(17) C(18) C(20) -177.3(8)
C(17) C(18) C(19) C(16) -1.7(8)
C(17) C(18) C(19) C(21) 178.7(6)
C(17) C(18) C(20) C(22) -178.6(7)
C(19) C(18) C(20) C(22) 2.0(11)
C(20) C(18) C(19) C(16) 177.8(7)
C(20) C(18) C(19) C(21) -1.8(11)
C(16) C(19) C(21) C(23) -179.1(7)
C(18) C(19) C(21) C(23) 0.4(10)
C(18) C(20) C(22) C(23) -0.9(12)
C(19) C(21) C(23) C(22) 0.8(12)
C(20) C(22) C(23) C(21) -0.6(12)
